data_1511143
loop_
_publ_author_name
'Boller, H.'
'Oesterreicher, H.'

_publ_section_title
;
 On the structure of Nd2 Fe14 B
;
_journal_name_full 'Journal of the Less-Common Metals'
_journal_page_first 5
_journal_page_last 7
_journal_paper_doi 10.1016/0022-5088(84)90352-7
_journal_volume 103
_journal_year 1984
_chemical_formula_sum 'B Fe14 Nd2'
_chemical_name_systematic 'Nd2 Fe14 B'
_space_group_IT_number 136
_symmetry_space_group_name_Hall '-P 4n 2n'
_symmetry_space_group_name_H-M 'P 42/m n m'
_cell_angle_alpha 90
_cell_angle_beta 90
_cell_angle_gamma 90
_cell_formula_units_Z 4
_cell_length_a 8.792
_cell_length_b 8.792
_cell_length_c 12.174
_cell_volume 941.041
_citation_journal_id_ASTM JCOMAH
_cod_data_source_file boron0-1_246.cif
_cod_data_source_block B1Fe14Nd2
_cod_original_cell_volume 941.0412
_cod_original_formula_sum 'B1 Fe14 Nd2'
_cod_database_code 1511143

loop_
_symmetry_equiv_pos_as_xyz
x,y,z
-y+1/2,x+1/2,z+1/2
-x,-y,z
y+1/2,-x+1/2,z+1/2
x+1/2,-y+1/2,-z+1/2
y,x,-z
-x+1/2,y+1/2,-z+1/2
-y,-x,-z
-x,-y,-z
y-1/2,-x-1/2,-z-1/2
x,y,-z
-y-1/2,x-1/2,-z-1/2
-x-1/2,y-1/2,z-1/2
-y,-x,z
x-1/2,-y-1/2,z-1/2
y,x,z

loop_
_atom_site_label
_atom_site_type_symbol
_atom_site_fract_x
_atom_site_fract_y
_atom_site_fract_z
_atom_site_occupancy
_atom_site_U_iso_or_equiv
Fe4 Fe 0.318 0.318 0.25 1 0.0
Fe3 Fe 0.097 0.097 0.2 1 0.0
Fe5 Fe 0 0 0.107 1 0.0
Nd1 Nd 0.267 0.267 0 1 0.0
Fe2 Fe 0.04 0.36 0.174 1 0.0
Fe1 Fe 0.224 0.568 0.128 1 0.0
Fe6 Fe 0 0.5 0 1 0.0
B1 B 0.367 -0.367 0 1 0.0
Nd2 Nd 0.14 -0.14 0 1 0.0
